data_4308298
loop_
_publ_author_name
'Martin G\"artner'
'Reinald Fischer'
'Jens Langer'
'Helmar G\"orls'
'Dirk Walther'
'Matthias Westerhausen'

_publ_contact_author
;
      Matthias Westerhausen
      Institut f\"ur anorganische und analytische Chemie
      Friedrich-Schiller-Universit\"at Jena
      August-Bebel-Str. 2
      07743 Jena
      Germany
;
_publ_contact_author_email m.we@uni-jena.de
_publ_contact_author_fax '03641 948 102'
_publ_contact_author_phone '03641 948 110'
_publ_section_title
;
Syntheses and Structures of Alkaline Earth Metal Bis(diphenylamides)
;
_journal_name_full 'Inorganic Chemistry'
_journal_page_first 5118
_journal_page_last 5124
_journal_paper_doi 10.1021/ic700459d
_journal_volume 46
_journal_year 2007
_chemical_formula_sum 'C44 H60 N2 O5 Sr'
_chemical_formula_weight 784.56
_chemical_name_systematic
; 
 ? 
;
_space_group_IT_number 5
_symmetry_cell_setting monoclinic
_symmetry_space_group_name_Hall 'C 2y'
_symmetry_space_group_name_H-M 'C 1 2 1'
_atom_sites_solution_hydrogens geom
_atom_sites_solution_primary direct
_atom_sites_solution_secondary difmap
_audit_creation_method SHELXL-97
_cell_angle_alpha 90.00
_cell_angle_beta 93.354(3)
_cell_angle_gamma 90.00
_cell_formula_units_Z 2
_cell_length_a 19.0176(8)
_cell_length_b 11.9452(6)
_cell_length_c 9.2214(4)
_cell_measurement_temperature 183(2)
_cell_volume 2091.23(16)
_computing_cell_refinement DENZO
_computing_data_collection COLLECT
_computing_data_reduction DENZO
_computing_molecular_graphics SHELXTL/PC
_computing_publication_material SHELXL-97
_computing_structure_refinement 'SHELXL-97 (Sheldrick, 1997)'
_computing_structure_solution 'SHELXS-97 (Sheldrick, 1990)'
_diffrn_ambient_temperature 183(2)
_diffrn_measured_fraction_theta_full 0.982
_diffrn_measured_fraction_theta_max 0.982
_diffrn_measurement_device_type KappaCCD
_diffrn_measurement_method 'phi- + omega-scan'
_diffrn_radiation_monochromator graphite
_diffrn_radiation_source 'fine-focus sealed tube'
_diffrn_radiation_type MoK\a
_diffrn_radiation_wavelength 0.71073
_diffrn_reflns_av_R_equivalents 0.0315
_diffrn_reflns_av_sigmaI/netI 0.0592
_diffrn_reflns_limit_h_max 24
_diffrn_reflns_limit_h_min -24
_diffrn_reflns_limit_k_max 15
_diffrn_reflns_limit_k_min -13
_diffrn_reflns_limit_l_max 11
_diffrn_reflns_limit_l_min -11
_diffrn_reflns_number 6891
_diffrn_reflns_theta_full 27.50
_diffrn_reflns_theta_max 27.50
_diffrn_reflns_theta_min 2.95
_exptl_absorpt_coefficient_mu 1.334
_exptl_absorpt_correction_T_max 0.8028
_exptl_absorpt_correction_T_min 0.7765
_exptl_absorpt_correction_type multi-scan
_exptl_absorpt_process_details
;
[c.f. r.h. blessing, acta cryst. (1995), a51, 33-38]
;
_exptl_crystal_colour colourless
_exptl_crystal_density_diffrn 1.246
_exptl_crystal_density_method 'not measured'
_exptl_crystal_description prism
_exptl_crystal_F_000 832
_exptl_crystal_size_max 0.06
_exptl_crystal_size_mid 0.06
_exptl_crystal_size_min 0.05
_refine_diff_density_max 0.342
_refine_diff_density_min -0.332
_refine_diff_density_rms 0.054
_refine_ls_abs_structure_details 'Flack H D (1983), Acta Cryst. A39, 876-881'
_refine_ls_abs_structure_Flack 0.006(6)
_refine_ls_extinction_method none
_refine_ls_goodness_of_fit_ref 1.034
_refine_ls_hydrogen_treatment constr
_refine_ls_matrix_type full
_refine_ls_number_parameters 236
_refine_ls_number_reflns 4371
_refine_ls_number_restraints 1
_refine_ls_restrained_S_all 1.033
_refine_ls_R_factor_all 0.0462
_refine_ls_R_factor_gt 0.0410
_refine_ls_shift/su_max 0.009
_refine_ls_shift/su_mean 0.001
_refine_ls_structure_factor_coef Fsqd
_refine_ls_weighting_details 'calc w=1/[\s^2^(Fo^2^)+(0.0376P)^2^+0.7398P] where P=(Fo^2^+2Fc^2^)/3'
_refine_ls_weighting_scheme calc
_refine_ls_wR_factor_gt 0.0831
_refine_ls_wR_factor_ref 0.0864
_reflns_number_gt 4112
_reflns_number_total 4371
_reflns_threshold_expression >2sigma(I)
_cod_data_source_file ic700459d-file001_4.cif
_cod_data_source_block FO3045
_cod_database_code 4308298

loop_
_symmetry_equiv_pos_as_xyz
'x, y, z'
'-x, y, -z'
'x+1/2, y+1/2, z'
'-x+1/2, y+1/2, -z'

loop_
_atom_site_label
_atom_site_type_symbol
_atom_site_fract_x
_atom_site_fract_y
_atom_site_fract_z
_atom_site_U_iso_or_equiv
_atom_site_adp_type
_atom_site_occupancy
_atom_site_symmetry_multiplicity
_atom_site_calc_flag
_atom_site_refinement_flags
_atom_site_disorder_assembly
_atom_site_disorder_group
Sr Sr -0.5000 -0.41341(2) 0.0000 0.02809(10) Uani 1 2 d S . .
O1 O -0.58072(10) -0.47613(19) 0.2008(2) 0.0382(5) Uani 1 1 d . . .
O2 O -0.42448(12) -0.2395(2) -0.0609(3) 0.0447(6) Uani 1 1 d . . .
N1 N -0.59076(12) -0.5139(2) -0.1681(3) 0.0321(6) Uani 1 1 d . . .
C1 C -0.61770(14) -0.6206(3) -0.1654(3) 0.0300(6) Uani 1 1 d . . .
C2 C -0.5932(2) -0.6932(3) -0.0528(4) 0.0461(9) Uani 1 1 d . . .
H2A H -0.5619 -0.6653 0.0227 0.055 Uiso 1 1 calc R . .
C3 C -0.6140(2) -0.8044(3) -0.0504(4) 0.0537(9) Uani 1 1 d . . .
H3A H -0.5958 -0.8511 0.0263 0.064 Uiso 1 1 calc R . .
C4 C -0.6601(2) -0.8493(3) -0.1559(4) 0.0526(9) Uani 1 1 d . . .
H4A H -0.6739 -0.9256 -0.1529 0.063 Uiso 1 1 calc R . .
C5 C -0.68546(17) -0.7792(3) -0.2658(4) 0.0436(8) Uani 1 1 d . . .
H5A H -0.7177 -0.8079 -0.3391 0.052 Uiso 1 1 calc R . .
C6 C -0.66517(15) -0.6682(3) -0.2723(3) 0.0344(7) Uani 1 1 d . . .
H6A H -0.6835 -0.6229 -0.3502 0.041 Uiso 1 1 calc R . .
C7 C -0.62266(14) -0.4325(3) -0.2572(3) 0.0308(8) Uani 1 1 d . . .
C8 C -0.69651(12) -0.4143(5) -0.2722(3) 0.0384(6) Uani 1 1 d . . .
H8A H -0.7272 -0.4646 -0.2270 0.046 Uiso 1 1 calc R . .
C9 C -0.72439(18) -0.3256(3) -0.3506(4) 0.0474(8) Uani 1 1 d . . .
H9A H -0.7740 -0.3157 -0.3594 0.057 Uiso 1 1 calc R . .
C10 C -0.68086(19) -0.2496(3) -0.4176(4) 0.0464(9) Uani 1 1 d . . .
H10A H -0.7005 -0.1879 -0.4709 0.056 Uiso 1 1 calc R . .
C11 C -0.60914(18) -0.2657(3) -0.4052(3) 0.0397(7) Uani 1 1 d . . .
H11A H -0.5791 -0.2148 -0.4508 0.048 Uiso 1 1 calc R . .
C12 C -0.58032(16) -0.3549(3) -0.3273(3) 0.0332(6) Uani 1 1 d . . .
H12A H -0.5306 -0.3643 -0.3208 0.040 Uiso 1 1 calc R . .
C13 C -0.65658(16) -0.4664(4) 0.1806(4) 0.0507(9) Uani 1 1 d . . .
H13A H -0.6727 -0.4914 0.0818 0.061 Uiso 1 1 calc R . .
H13B H -0.6713 -0.3877 0.1930 0.061 Uiso 1 1 calc R . .
C14 C -0.6876(2) -0.5395(4) 0.2930(5) 0.0644(12) Uani 1 1 d . . .
H14A H -0.7307 -0.5776 0.2531 0.077 Uiso 1 1 calc R . .
H14B H -0.6991 -0.4954 0.3794 0.077 Uiso 1 1 calc R . .
C15 C -0.62912(19) -0.6232(3) 0.3304(4) 0.0508(9) Uani 1 1 d . . .
H15A H -0.6327 -0.6540 0.4294 0.061 Uiso 1 1 calc R . .
H15B H -0.6298 -0.6856 0.2596 0.061 Uiso 1 1 calc R . .
C16 C -0.56473(18) -0.5526(3) 0.3209(4) 0.0487(9) Uani 1 1 d . . .
H16A H -0.5547 -0.5107 0.4124 0.058 Uiso 1 1 calc R . .
H16B H -0.5234 -0.5995 0.3018 0.058 Uiso 1 1 calc R . .
C17 C -0.3749(3) -0.1773(5) 0.0317(5) 0.0730(15) Uani 1 1 d . . .
H17A H -0.3498 -0.2277 0.1024 0.088 Uiso 1 1 calc R . .
H17B H -0.3995 -0.1189 0.0858 0.088 Uiso 1 1 calc R . .
C18 C -0.3252(2) -0.1258(4) -0.0646(4) 0.0557(10) Uani 1 1 d . . .
H18A H -0.2849 -0.1763 -0.0789 0.067 Uiso 1 1 calc R . .
H18B H -0.3071 -0.0539 -0.0241 0.067 Uiso 1 1 calc R . .
C19 C -0.3675(3) -0.1076(4) -0.2044(5) 0.0681(12) Uani 1 1 d . . .
H19A H -0.3389 -0.1234 -0.2883 0.082 Uiso 1 1 calc R . .
H19B H -0.3846 -0.0293 -0.2115 0.082 Uiso 1 1 calc R . .
C20 C -0.4278(2) -0.1869(4) -0.2013(6) 0.0800(16) Uani 1 1 d . . .
H20A H -0.4729 -0.1462 -0.2177 0.096 Uiso 1 1 calc R . .
H20B H -0.4247 -0.2440 -0.2784 0.096 Uiso 1 1 calc R . .
O3 O 0.0000 0.4671(4) 0.5000 0.0810(15) Uani 1 2 d S . .
C21 C 0.0436(4) 0.5377(4) 0.4156(7) 0.0832(18) Uani 1 1 d . . .
H21A H 0.0934 0.5337 0.4534 0.100 Uiso 1 1 calc R . .
H21B H 0.0409 0.5139 0.3126 0.100 Uiso 1 1 calc R . .
C22 C 0.0173(4) 0.6491(6) 0.4285(11) 0.125(3) Uani 1 1 d . . .
H22A H -0.0173 0.6668 0.3474 0.151 Uiso 1 1 calc R . .
H22B H 0.0561 0.7044 0.4292 0.151 Uiso 1 1 calc R . .

loop_
_atom_site_aniso_label
_atom_site_aniso_U_11
_atom_site_aniso_U_22
_atom_site_aniso_U_33
_atom_site_aniso_U_23
_atom_site_aniso_U_13
_atom_site_aniso_U_12
Sr 0.02420(15) 0.02920(19) 0.03069(17) 0.000 0.00014(12) 0.000
O1 0.0294(10) 0.0448(13) 0.0403(11) 0.0114(10) 0.0019(9) -0.0031(9)
O2 0.0455(13) 0.0385(14) 0.0507(14) 0.0038(10) 0.0085(11) -0.0132(10)
N1 0.0269(11) 0.0352(15) 0.0338(13) 0.0061(11) -0.0022(10) -0.0037(10)
C1 0.0226(12) 0.0348(17) 0.0325(14) 0.0012(12) 0.0011(11) -0.0001(12)
C2 0.048(2) 0.047(2) 0.041(2) 0.0120(16) -0.0108(16) -0.0061(17)
C3 0.066(2) 0.042(2) 0.052(2) 0.0126(16) -0.0060(18) -0.0071(18)
C4 0.059(2) 0.039(2) 0.060(2) 0.0019(17) 0.0013(19) -0.0126(17)
C5 0.0412(17) 0.045(2) 0.0436(18) -0.0055(15) -0.0029(15) -0.0066(15)
C6 0.0318(14) 0.0397(19) 0.0315(15) -0.0027(12) -0.0015(12) -0.0026(13)
C7 0.0304(12) 0.034(2) 0.0271(12) 0.0007(12) -0.0022(10) -0.0036(13)
C8 0.0301(11) 0.0441(15) 0.0413(13) 0.001(3) 0.0034(10) 0.003(2)
C9 0.0368(17) 0.054(2) 0.051(2) 0.0031(17) -0.0022(15) 0.0104(16)
C10 0.056(2) 0.044(2) 0.0380(17) 0.0049(15) -0.0076(16) 0.0156(17)
C11 0.0500(18) 0.0381(19) 0.0311(15) 0.0019(13) 0.0023(14) 0.0002(15)
C12 0.0318(14) 0.0362(17) 0.0315(15) 0.0003(12) 0.0007(13) -0.0010(13)
C13 0.0274(15) 0.065(2) 0.061(2) 0.0189(18) 0.0085(15) -0.0010(14)
C14 0.0425(19) 0.073(3) 0.079(3) 0.029(2) 0.016(2) 0.0006(19)
C15 0.050(2) 0.056(2) 0.048(2) 0.0142(17) 0.0129(17) -0.0070(17)
C16 0.0447(18) 0.058(2) 0.0429(18) 0.0198(17) -0.0031(15) -0.0057(17)
C17 0.096(4) 0.075(4) 0.048(2) -0.002(2) 0.004(2) -0.050(3)
C18 0.055(2) 0.063(3) 0.049(2) -0.0096(18) 0.0103(18) -0.0227(19)
C19 0.082(3) 0.070(3) 0.052(2) 0.008(2) 0.003(2) -0.035(2)
C20 0.072(3) 0.079(3) 0.086(3) 0.043(3) -0.025(3) -0.028(2)
O3 0.106(4) 0.036(2) 0.107(4) 0.000 0.056(3) 0.000
C21 0.106(4) 0.042(3) 0.108(4) 0.003(2) 0.058(4) -0.004(3)
C22 0.115(6) 0.060(4) 0.211(9) 0.025(5) 0.096(6) 0.011(4)

loop_
_atom_type_symbol
_atom_type_description
_atom_type_scat_dispersion_real
_atom_type_scat_dispersion_imag
_atom_type_scat_source
C C 0.0033 0.0016 'International Tables Vol C Tables 4.2.6.8 and 6.1.1.4'
H H 0.0000 0.0000 'International Tables Vol C Tables 4.2.6.8 and 6.1.1.4'
N N 0.0061 0.0033 'International Tables Vol C Tables 4.2.6.8 and 6.1.1.4'
O O 0.0106 0.0060 'International Tables Vol C Tables 4.2.6.8 and 6.1.1.4'
Sr Sr -1.5307 3.2498 'International Tables Vol C Tables 4.2.6.8 and 6.1.1.4'

loop_
_geom_angle_atom_site_label_1
_geom_angle_atom_site_label_2
_geom_angle_atom_site_label_3
_geom_angle
_geom_angle_site_symmetry_1
_geom_angle_site_symmetry_3
_geom_angle_publ_flag
N1 Sr N1 123.86(11) 2_455 . ?
N1 Sr O1 83.68(7) 2_455 2_455 ?
N1 Sr O1 80.64(7) . 2_455 ?
N1 Sr O1 80.64(7) 2_455 . ?
N1 Sr O1 83.67(7) . . ?
O1 Sr O1 146.30(11) 2_455 . ?
N1 Sr O2 127.31(8) 2_455 2_455 ?
N1 Sr O2 98.30(8) . 2_455 ?
O1 Sr O2 138.03(8) 2_455 2_455 ?
O1 Sr O2 73.66(7) . 2_455 ?
N1 Sr O2 98.30(8) 2_455 . ?
N1 Sr O2 127.31(8) . . ?
O1 Sr O2 73.66(7) 2_455 . ?
O1 Sr O2 138.03(8) . . ?
O2 Sr O2 74.24(11) 2_455 . ?
N1 Sr C7 147.69(8) 2_455 . ?
N1 Sr C7 24.30(8) . . ?
O1 Sr C7 83.53(7) 2_455 . ?
O1 Sr C7 94.12(6) . . ?
O2 Sr C7 80.29(8) 2_455 . ?
O2 Sr C7 106.32(8) . . ?
N1 Sr C7 24.30(8) 2_455 2_455 ?
N1 Sr C7 147.69(8) . 2_455 ?
O1 Sr C7 94.12(7) 2_455 2_455 ?
O1 Sr C7 83.53(7) . 2_455 ?
O2 Sr C7 106.31(8) 2_455 2_455 ?
O2 Sr C7 80.28(8) . 2_455 ?
C7 Sr C7 171.93(12) . 2_455 ?
N1 Sr C12 153.55(8) 2_455 . ?
N1 Sr C12 45.53(8) . . ?
O1 Sr C12 71.09(7) 2_455 . ?
O1 Sr C12 116.36(7) . . ?
O2 Sr C12 78.54(8) 2_455 . ?
O2 Sr C12 82.45(7) . . ?
C7 Sr C12 24.49(7) . . ?
C7 Sr C12 159.91(7) 2_455 . ?
N1 Sr C12 45.53(8) 2_455 2_455 ?
N1 Sr C12 153.55(8) . 2_455 ?
O1 Sr C12 116.36(7) 2_455 2_455 ?
O1 Sr C12 71.09(7) . 2_455 ?
O2 Sr C12 82.45(7) 2_455 2_455 ?
O2 Sr C12 78.54(8) . 2_455 ?
C7 Sr C12 159.91(7) . 2_455 ?
C7 Sr C12 24.49(7) 2_455 2_455 ?
C12 Sr C12 156.11(11) . 2_455 ?
C13 O1 C16 108.1(2) . . ?
C13 O1 Sr 120.88(18) . . ?
C16 O1 Sr 128.41(19) . . ?
C20 O2 C17 107.6(3) . . ?
C20 O2 Sr 123.1(2) . . ?
C17 O2 Sr 129.3(2) . . ?
C1 N1 C7 120.6(2) . . ?
C1 N1 Sr 131.71(18) . . ?
C7 N1 Sr 106.63(19) . . ?
N1 C1 C2 118.4(3) . . ?
N1 C1 C6 125.7(3) . . ?
C2 C1 C6 115.8(3) . . ?
C3 C2 C1 121.3(3) . . ?
C4 C3 C2 122.1(3) . . ?
C5 C4 C3 117.5(3) . . ?
C4 C5 C6 121.8(3) . . ?
C5 C6 C1 121.6(3) . . ?
N1 C7 C12 119.4(2) . . ?
N1 C7 C8 124.0(3) . . ?
C12 C7 C8 116.4(3) . . ?
N1 C7 Sr 49.07(13) . . ?
C12 C7 Sr 83.29(16) . . ?
C8 C7 Sr 136.64(19) . . ?
C9 C8 C7 121.2(4) . . ?
C8 C9 C10 121.0(3) . . ?
C11 C10 C9 118.9(3) . . ?
C10 C11 C12 120.8(3) . . ?
C11 C12 C7 121.7(3) . . ?
C11 C12 Sr 140.4(2) . . ?
C7 C12 Sr 72.22(15) . . ?
O1 C13 C14 107.0(3) . . ?
C13 C14 C15 103.1(3) . . ?
C16 C15 C14 101.9(3) . . ?
O1 C16 C15 105.3(3) . . ?
O2 C17 C18 106.2(3) . . ?
C17 C18 C19 104.4(3) . . ?
C18 C19 C20 105.5(3) . . ?
O2 C20 C19 107.6(3) . . ?
C21 O3 C21 108.4(6) . 2_556 ?
C22 C21 O3 106.5(5) . . ?
C21 C22 C22 104.2(6) . 2_556 ?

loop_
_geom_bond_atom_site_label_1
_geom_bond_atom_site_label_2
_geom_bond_distance
_geom_bond_site_symmetry_2
_geom_bond_publ_flag
Sr N1 2.552(2) 2_455 ?
Sr N1 2.552(2) . ?
Sr O1 2.584(2) 2_455 ?
Sr O1 2.585(2) . ?
Sr O2 2.606(2) 2_455 ?
Sr O2 2.606(2) . ?
Sr C7 3.236(2) . ?
Sr C7 3.236(2) 2_455 ?
Sr C12 3.375(3) . ?
Sr C12 3.375(3) 2_455 ?
O1 C13 1.449(3) . ?
O1 C16 1.453(4) . ?
O2 C20 1.437(5) . ?
O2 C17 1.441(5) . ?
N1 C1 1.374(4) . ?
N1 C7 1.390(4) . ?
C1 C2 1.411(5) . ?
C1 C6 1.416(4) . ?
C2 C3 1.386(5) . ?
C3 C4 1.380(5) . ?
C4 C5 1.380(5) . ?
C5 C6 1.382(5) . ?
C7 C12 1.409(4) . ?
C7 C8 1.420(4) . ?
C8 C9 1.372(6) . ?
C9 C10 1.397(5) . ?
C10 C11 1.376(5) . ?
C11 C12 1.381(4) . ?
C13 C14 1.502(5) . ?
C14 C15 1.521(5) . ?
C15 C16 1.494(5) . ?
C17 C18 1.469(6) . ?
C18 C19 1.496(6) . ?
C19 C20 1.490(6) . ?
O3 C21 1.443(6) . ?
O3 C21 1.443(6) 2_556 ?
C21 C22 1.429(7) . ?
C22 C22 1.507(15) 2_556 ?
